data_4111281
loop_
_publ_author_name
'Takuya Shiga'
'Hisashi \=Okawa'
'Susumu Kitagawa'
'Masaaki Ohba'

_publ_section_title
;
 Stepwise Synthesis and Magnetic Control of Trimetallic Magnets
 [Co2Ln(L)2(H2O)4][Cr(CN)6].nH2O (Ln = La, Gd; H2L =
 2,6-Di(acetoacetyl)pyridine) with 3-D Pillared-Layer Structure
;
_journal_name_full 'Journal of the American Chemical Society'
_journal_page_first 16426
_journal_page_last 16427
_journal_paper_doi 10.1021/ja066434x
_journal_volume 128
_journal_year 2006
_chemical_formula_moiety 'C32 H22 Co2 Cr La N8 O12 '
_chemical_formula_sum 'C32 H22 Co2 Cr La N8 O12'
_chemical_formula_weight 1019.34
_space_group_IT_number 1
_symmetry_cell_setting triclinic
_symmetry_Int_Tables_number 1
_symmetry_space_group_name_Hall 'P 1'
_symmetry_space_group_name_H-M 'P 1'
_cell_angle_alpha 90.014(7)
_cell_angle_beta 89.982(7)
_cell_angle_gamma 90.011(6)
_cell_formula_units_Z 2
_cell_length_a 10.617(4)
_cell_length_b 10.616(4)
_cell_length_c 17.008(6)
_cell_measurement_reflns_used 4422
_cell_measurement_temperature 183.1
_cell_measurement_theta_max 27.5
_cell_measurement_theta_min 3.1
_cell_volume 1917.0(12)
_computing_cell_refinement CRYSTALCLEAR
_computing_data_collection CRYSTALCLEAR
_computing_data_reduction 'teXsan Ver. 1.11'
_computing_publication_material 'teXsan Ver. 1.11'
_computing_structure_refinement 'teXsan Ver. 1.10'
_computing_structure_solution SIR92
_diffrn_detector_area_resol_mean 14.63
_diffrn_measured_fraction_theta_full 0.9786
_diffrn_measured_fraction_theta_max 0.9786
_diffrn_measurement_device_type 'Rigaku/MSC Mercury CCD'
_diffrn_measurement_method \w
_diffrn_radiation_type 'Mo K\a'
_diffrn_radiation_wavelength 0.7107
_diffrn_reflns_av_R_equivalents 0.043
_diffrn_reflns_limit_h_max 8
_diffrn_reflns_limit_h_min -13
_diffrn_reflns_limit_k_max 13
_diffrn_reflns_limit_k_min -13
_diffrn_reflns_limit_l_max 18
_diffrn_reflns_limit_l_min -22
_diffrn_reflns_number 340
_diffrn_reflns_theta_full 27.47
_diffrn_reflns_theta_max 27.47
_exptl_absorpt_coefficient_mu 2.284
_exptl_absorpt_correction_T_max 0.814
_exptl_absorpt_correction_T_min 0.814
_exptl_absorpt_correction_type none
_exptl_crystal_colour Orange
_exptl_crystal_density_diffrn 1.766
_exptl_crystal_description Block
_exptl_crystal_size_max 0.250
_exptl_crystal_size_mid 0.150
_exptl_crystal_size_min 0.090
_refine_diff_density_max 1.82
_refine_diff_density_min -1.47
_refine_ls_extinction_method none
_refine_ls_goodness_of_fit_ref 0.998
_refine_ls_hydrogen_treatment noref
_refine_ls_number_parameters 1009
_refine_ls_number_reflns 8572
_refine_ls_R_factor_gt 0.0527
_refine_ls_shift/su_max 0.0386
_refine_ls_structure_factor_coef Fsqd
_refine_ls_weighting_details 'w = 1/[\s^2^(Fo^2^) + (0.08800(Max(Fo^2^,0) + 2Fc^2^)/3)^2^]'
_refine_ls_weighting_scheme calc
_refine_ls_wR_factor_ref 0.1505
_reflns_number_gt 5927
_reflns_number_total 8580
_reflns_threshold_expression F^2^>2.0\s(F^2^)
_cod_data_source_file ja066434xsi20060906_125000.cif
_cod_data_source_block '_064_Co2La-Cr(CN)6'
_cod_original_cell_volume 1917.0179
_cod_original_sg_symbol_H-M 'P 1 '
_cod_original_formula_sum 'C32 H22 Co2 Cr La N8 O12 '
_cod_database_code 4111281

loop_
_symmetry_equiv_pos_as_xyz
x,y,z

loop_
_atom_site_label
_atom_site_type_symbol
_atom_site_fract_x
_atom_site_fract_y
_atom_site_fract_z
_atom_site_U_iso_or_equiv
_atom_site_adp_type
_atom_site_occupancy
_atom_site_calc_flag
La(1) La 0.486(2) 0.007(2) 0.241(2) 0.0163(1) Uani 1.00 d
La(2) La 0.986(2) 0.507(2) 0.741(2) 0.0162(1) Uani 1.00 d
Co(1) Co 0.487(2) 0.007(2) 0.021(2) 0.0165(4) Uani 1.00 d
Co(2) Co 0.487(2) 0.007(2) 0.462(2) 0.0159(4) Uani 1.00 d
Co(3) Co 0.987(2) 0.507(2) 0.962(2) 0.0150(4) Uani 1.00 d
Co(4) Co 0.986(2) 0.507(2) 0.520(2) 0.0141(4) Uani 1.00 d
Cr(1) Cr 0.486(2) 0.508(2) -0.010(2) 0.0184(4) Uani 1.00 d
Cr(2) Cr 0.987(2) 0.007(2) 0.492(2) 0.0161(4) Uani 1.00 d
O(1) O 0.632(3) -0.021(3) -0.053(2) 0.024(2) Uani 1.00 d
O(2) O 0.606(3) -0.041(3) 0.114(2) 0.016(2) Uani 1.00 d
O(3) O 0.535(3) -0.109(3) 0.368(2) 0.018(2) Uani 1.00 d
O(4) O 0.518(3) -0.138(3) 0.535(2) 0.025(2) Uani 1.00 d
O(5) O 0.457(3) 0.156(3) 0.534(2) 0.026(2) Uani 1.00 d
O(6) O 0.440(2) 0.124(3) 0.369(2) 0.018(2) Uani 1.00 d
O(7) O 0.370(3) 0.055(3) 0.114(2) 0.020(2) Uani 1.00 d
O(8) O 0.341(3) 0.037(3) -0.053(2) 0.026(2) Uani 1.00 d
O(9) O 1.132(3) 0.537(3) 0.447(2) 0.024(2) Uani 1.00 d
O(10) O 1.103(3) 0.555(3) 0.614(2) 0.018(2) Uani 1.00 d
O(11) O 1.035(3) 0.626(3) 0.868(2) 0.020(2) Uani 1.00 d
O(12) O 1.013(3) 0.651(3) 1.036(2) 0.025(2) Uani 1.00 d
O(13) O 0.959(3) 0.363(3) 1.035(2) 0.020(2) Uani 1.00 d
O(14) O 0.938(3) 0.390(3) 0.869(2) 0.019(2) Uani 1.00 d
O(15) O 0.868(3) 0.461(3) 0.614(2) 0.020(2) Uani 1.00 d
O(16) O 0.840(3) 0.477(3) 0.446(2) 0.023(2) Uani 1.00 d
O(17) O 0.569(3) 0.228(3) 0.190(2) 0.038(3) Uani 1.00 d
O(18) O 0.706(3) 0.088(3) 0.293(2) 0.040(3) Uani 1.00 d
O(19) O 0.407(3) -0.213(3) 0.190(2) 0.039(3) Uani 1.00 d
O(20) O 0.268(3) -0.072(3) 0.292(2) 0.042(3) Uani 1.00 d
O(21) O 0.905(3) 0.728(3) 0.689(2) 0.038(3) Uani 1.00 d
O(22) O 0.765(3) 0.590(3) 0.793(2) 0.036(3) Uani 1.00 d
O(23) O 1.065(3) 0.287(3) 0.689(2) 0.035(3) Uani 1.00 d
O(24) O 1.207(3) 0.426(3) 0.792(2) 0.033(3) Uani 1.00 d
N(1) N 0.666(3) -0.170(3) 0.241(2) 0.019(2) Uani 1.00 d
N(2) N 0.310(3) 0.187(3) 0.242(2) 0.017(2) Uani 1.00 d
N(3) N 1.165(3) 0.685(3) 0.740(2) 0.019(2) Uani 1.00 d
N(4) N 0.808(3) 0.328(3) 0.740(2) 0.018(2) Uani 1.00 d
N(5) N 0.524(3) 0.208(3) 0.009(2) 0.024(2) Uani 1.00 d
N(6) N 0.187(3) 0.473(3) -0.029(2) 0.020(2) Uani 1.00 d
N(7) N 0.448(3) 0.809(3) 0.009(2) 0.027(2) Uani 1.00 d
N(8) N 0.787(3) 0.545(3) -0.029(2) 0.024(2) Uani 1.00 d
N(9) N 0.489(3) 0.508(3) -0.200(2) 0.059(4) Uani 1.00 d
N(10) N 0.486(3) 0.509(3) 0.185(2) 0.041(3) Uani 1.00 d
N(11) N 0.686(3) 0.046(3) 0.473(2) 0.026(2) Uani 1.00 d
N(12) N 1.023(3) 0.307(3) 0.509(2) 0.020(2) Uani 1.00 d
N(13) N 1.286(3) -0.030(3) 0.472(2) 0.024(2) Uani 1.00 d
N(14) N 0.951(3) -0.292(3) 0.510(2) 0.024(2) Uani 1.00 d
N(15) N 0.986(3) 0.005(3) 0.302(2) 0.045(3) Uani 1.00 d
N(16) N 0.989(3) 0.010(3) 0.681(2) 0.063(4) Uani 1.00 d
C(1) C 0.812(3) -0.123(3) -0.108(2) 0.043(4) Uani 1.00 d
C(2) C 0.724(3) -0.091(3) -0.041(2) 0.029(3) Uani 1.00 d
C(3) C 0.752(3) -0.143(3) 0.035(2) 0.024(3) Uani 1.00 d
C(4) C 0.692(3) -0.123(3) 0.104(2) 0.022(3) Uani 1.00 d
C(5) C 0.728(3) -0.200(3) 0.174(2) 0.023(3) Uani 1.00 d
C(6) C 0.816(3) -0.295(3) 0.170(2) 0.050(5) Uani 1.00 d
C(7) C 0.849(3) -0.355(3) 0.240(2) 0.063(5) Uani 1.00 d
C(8) C 0.787(3) -0.324(3) 0.308(2) 0.044(4) Uani 1.00 d
C(9) C 0.693(3) -0.230(3) 0.307(2) 0.032(3) Uani 1.00 d
C(10) C 0.618(3) -0.197(3) 0.378(2) 0.022(3) Uani 1.00 d
C(11) C 0.645(3) -0.258(3) 0.448(2) 0.024(3) Uani 1.00 d
C(12) C 0.587(3) -0.230(3) 0.524(2) 0.022(3) Uani 1.00 d
C(13) C 0.615(3) -0.313(3) 0.591(2) 0.036(4) Uani 1.00 d
C(14) C 0.356(3) 0.333(3) 0.590(2) 0.041(4) Uani 1.00 d
C(15) C 0.386(3) 0.246(3) 0.521(2) 0.027(3) Uani 1.00 d
C(16) C 0.331(3) 0.275(3) 0.448(2) 0.024(3) Uani 1.00 d
C(17) C 0.355(3) 0.213(3) 0.377(2) 0.022(3) Uani 1.00 d
C(18) C 0.281(3) 0.247(3) 0.306(2) 0.023(3) Uani 1.00 d
C(19) C 0.187(3) 0.340(3) 0.308(2) 0.046(4) Uani 1.00 d
C(20) C 0.124(3) 0.370(3) 0.241(2) 0.072(6) Uani 1.00 d
C(21) C 0.155(3) 0.307(3) 0.172(2) 0.038(4) Uani 1.00 d
C(22) C 0.248(3) 0.215(3) 0.173(2) 0.029(3) Uani 1.00 d
C(23) C 0.283(3) 0.139(3) 0.103(2) 0.026(3) Uani 1.00 d
C(24) C 0.219(3) 0.162(3) 0.033(2) 0.026(3) Uani 1.00 d
C(25) C 0.251(3) 0.110(3) -0.039(2) 0.027(3) Uani 1.00 d
C(26) C 0.163(3) 0.137(3) -0.109(2) 0.036(4) Uani 1.00 d
C(27) C 1.309(3) 0.638(3) 0.390(2) 0.046(4) Uani 1.00 d
C(28) C 1.225(3) 0.608(3) 0.459(2) 0.026(3) Uani 1.00 d
C(29) C 1.254(3) 0.662(3) 0.534(2) 0.025(3) Uani 1.00 d
C(30) C 1.193(3) 0.638(3) 0.605(2) 0.022(3) Uani 1.00 d
C(31) C 1.226(3) 0.713(3) 0.677(2) 0.030(3) Uani 1.00 d
C(32) C 1.320(3) 0.809(3) 0.673(2) 0.052(5) Uani 1.00 d
C(33) C 1.349(3) 0.868(3) 0.741(2) 0.069(6) Uani 1.00 d
C(34) C 1.291(3) 0.837(3) 0.811(2) 0.054(5) Uani 1.00 d
C(35) C 1.193(3) 0.749(3) 0.807(2) 0.027(3) Uani 1.00 d
C(36) C 1.118(3) 0.713(3) 0.878(2) 0.020(2) Uani 1.00 d
C(37) C 1.142(3) 0.777(3) 0.949(2) 0.028(3) Uani 1.00 d
C(38) C 1.086(3) 0.744(3) 1.022(2) 0.026(3) Uani 1.00 d
C(39) C 1.117(3) 0.832(3) 1.089(2) 0.037(4) Uani 1.00 d
C(40) C 0.855(3) 0.181(3) 1.090(2) 0.035(4) Uani 1.00 d
C(41) C 0.887(3) 0.271(3) 1.022(2) 0.024(3) Uani 1.00 d
C(42) C 0.833(3) 0.240(3) 0.948(2) 0.022(3) Uani 1.00 d
C(43) C 0.855(3) 0.304(3) 0.879(2) 0.023(3) Uani 1.00 d
C(44) C 0.778(3) 0.268(3) 0.811(2) 0.026(3) Uani 1.00 d
C(45) C 0.685(3) 0.178(3) 0.810(2) 0.050(5) Uani 1.00 d
C(46) C 0.619(3) 0.145(3) 0.742(2) 0.069(6) Uani 1.00 d
C(47) C 0.651(3) 0.210(3) 0.677(2) 0.062(6) Uani 1.00 d
C(48) C 0.746(3) 0.306(3) 0.675(2) 0.023(3) Uani 1.00 d
C(49) C 0.781(3) 0.376(3) 0.603(2) 0.022(3) Uani 1.00 d
C(50) C 0.719(3) 0.357(3) 0.534(2) 0.024(3) Uani 1.00 d
C(51) C 0.747(3) 0.407(3) 0.460(2) 0.027(3) Uani 1.00 d
C(52) C 0.666(3) 0.379(3) 0.390(2) 0.044(4) Uani 1.00 d
C(53) C 0.516(3) 0.314(3) 0.001(2) 0.022(2) Uani 1.00 d
C(54) C 0.293(3) 0.483(3) -0.020(2) 0.020(2) Uani 1.00 d
C(55) C 0.458(3) 0.705(3) -0.001(2) 0.026(3) Uani 1.00 d
C(56) C 0.680(3) 0.533(3) -0.020(2) 0.018(2) Uani 1.00 d
C(57) C 0.487(3) 0.508(3) -0.130(2) 0.027(2) Uani 1.00 d
C(58) C 0.487(3) 0.509(3) 0.113(2) 0.027(2) Uani 1.00 d
C(59) C 0.794(3) 0.035(3) 0.484(2) 0.015(2) Uani 1.00 d
C(60) C 1.012(3) 0.201(3) 0.500(2) 0.017(2) Uani 1.00 d
C(61) C 1.180(3) -0.018(3) 0.485(2) 0.020(2) Uani 1.00 d
C(62) C 0.963(3) -0.187(3) 0.500(2) 0.017(2) Uani 1.00 d
C(63) C 0.988(3) 0.007(3) 0.368(2) 0.028(2) Uani 1.00 d
C(64) C 0.988(3) 0.008(3) 0.611(2) 0.028(3) Uani 1.00 d
H(1) H 0.7711 -0.1612 -0.1500 0.0553 Uiso 1.00 calc
H(2) H 0.8825 -0.1746 -0.0916 0.0553 Uiso 1.00 calc
H(3) H 0.8536 -0.0451 -0.1297 0.0553 Uiso 1.00 calc
H(4) H 0.8277 -0.1966 0.0359 0.0285 Uiso 1.00 calc
H(5) H 0.8617 -0.3145 0.1219 0.0582 Uiso 1.00 calc
H(6) H 0.9183 -0.4144 0.2399 0.0769 Uiso 1.00 calc
H(7) H 0.8121 -0.3645 0.3563 0.0534 Uiso 1.00 calc
H(8) H 0.7110 -0.3205 0.4461 0.0280 Uiso 1.00 calc
H(9) H 0.6725 -0.3783 0.5740 0.0486 Uiso 1.00 calc
H(10) H 0.6602 -0.2653 0.6313 0.0486 Uiso 1.00 calc
H(11) H 0.5427 -0.3455 0.6105 0.0486 Uiso 1.00 calc
H(12) H 0.4364 0.3712 0.6115 0.0529 Uiso 1.00 calc
H(13) H 0.3203 0.2884 0.6314 0.0529 Uiso 1.00 calc
H(14) H 0.3065 0.4014 0.5742 0.0529 Uiso 1.00 calc
H(15) H 0.2771 0.3468 0.4454 0.0292 Uiso 1.00 calc
H(16) H 0.1729 0.3868 0.3558 0.0544 Uiso 1.00 calc
H(17) H 0.0645 0.4353 0.2410 0.0933 Uiso 1.00 calc
H(18) H 0.1168 0.3297 0.1237 0.0446 Uiso 1.00 calc
H(19) H 0.1533 0.2209 0.0344 0.0312 Uiso 1.00 calc
H(20) H 0.1033 0.1965 -0.0937 0.0464 Uiso 1.00 calc
H(21) H 0.1312 0.0640 -0.1280 0.0464 Uiso 1.00 calc
H(22) H 0.2146 0.1778 -0.1516 0.0464 Uiso 1.00 calc
H(23) H 1.3496 0.5634 0.3685 0.0574 Uiso 1.00 calc
H(24) H 1.2677 0.6799 0.3479 0.0574 Uiso 1.00 calc
H(25) H 1.3814 0.6938 0.4046 0.0574 Uiso 1.00 calc
H(26) H 1.3270 0.7248 0.5346 0.0294 Uiso 1.00 calc
H(27) H 1.3677 0.8360 0.6224 0.0650 Uiso 1.00 calc
H(28) H 1.4190 0.9334 0.7408 0.0846 Uiso 1.00 calc
H(29) H 1.3184 0.8826 0.8577 0.0611 Uiso 1.00 calc
H(30) H 1.2059 0.8477 0.9478 0.0337 Uiso 1.00 calc
H(31) H 1.1774 0.8998 1.0716 0.0480 Uiso 1.00 calc
H(32) H 1.1612 0.7898 1.1307 0.0480 Uiso 1.00 calc
H(33) H 1.0465 0.8728 1.1084 0.0480 Uiso 1.00 calc
H(34) H 0.8217 0.2287 1.1312 0.0453 Uiso 1.00 calc
H(35) H 0.9369 0.1465 1.1085 0.0453 Uiso 1.00 calc
H(36) H 0.8062 0.1195 1.0713 0.0453 Uiso 1.00 calc
H(37) H 0.7810 0.1735 0.9452 0.0266 Uiso 1.00 calc
H(38) H 0.6694 0.1395 0.8569 0.0584 Uiso 1.00 calc
H(39) H 0.5629 0.0839 0.7411 0.0898 Uiso 1.00 calc
H(40) H 0.6120 0.1942 0.6264 0.0728 Uiso 1.00 calc
H(41) H 0.6513 0.3062 0.5361 0.0287 Uiso 1.00 calc
H(42) H 0.6032 0.3286 0.4047 0.0599 Uiso 1.00 calc
H(43) H 0.7195 0.3402 0.3499 0.0599 Uiso 1.00 calc
H(44) H 0.6379 0.4578 0.3681 0.0599 Uiso 1.00 calc

loop_
_atom_site_aniso_label
_atom_site_aniso_U_11
_atom_site_aniso_U_22
_atom_site_aniso_U_33
_atom_site_aniso_U_12
_atom_site_aniso_U_13
_atom_site_aniso_U_23
La(1) 0.0148(3) 0.0172(3) 0.0168(3) 0.0027(2) 0.0000(2) -0.0002(2)
La(2) 0.0156(3) 0.0167(3) 0.0162(3) -0.0035(2) -0.0003(2) 0.0005(2)
Co(1) 0.0192(9) 0.0113(8) 0.0189(10) 0.0006(7) 0.0006(7) 0.0001(7)
Co(2) 0.0106(8) 0.0179(9) 0.0192(10) -0.0003(7) -0.0005(7) 0.0003(7)
Co(3) 0.0124(8) 0.0178(9) 0.0149(9) -0.0012(7) -0.0005(7) -0.0005(7)
Co(4) 0.0130(8) 0.0138(8) 0.0153(9) -0.0008(6) -0.0005(7) 0.0000(7)
Cr(1) 0.0118(8) 0.0129(8) 0.031(1) 0.0002(6) -0.0010(7) -0.0003(7)
Cr(2) 0.0116(7) 0.0148(8) 0.0220(9) -0.0006(6) 0.0002(7) -0.0010(7)
O(1) 0.035(4) 0.017(4) 0.020(4) 0.011(3) 0.010(3) 0.003(3)
O(2) 0.016(3) 0.015(3) 0.018(3) -0.005(2) -0.003(2) -0.002(3)
O(3) 0.014(3) 0.018(4) 0.021(3) 0.001(3) -0.002(3) 0.000(2)
O(4) 0.017(4) 0.022(4) 0.036(5) 0.002(3) 0.000(3) 0.011(3)
O(5) 0.026(4) 0.027(4) 0.026(5) 0.001(3) -0.003(4) -0.009(3)
O(6) 0.011(3) 0.027(4) 0.015(3) 0.004(3) 0.005(3) 0.001(2)
O(7) 0.017(4) 0.024(4) 0.020(3) -0.001(3) 0.001(2) 0.001(3)
O(8) 0.021(4) 0.034(5) 0.023(4) 0.001(3) -0.008(3) -0.009(4)
O(9) 0.013(3) 0.024(4) 0.034(5) 0.000(3) 0.011(3) -0.004(3)
O(10) 0.018(4) 0.018(4) 0.019(3) -0.005(3) 0.000(2) 0.003(3)
O(11) 0.023(4) 0.019(4) 0.017(3) -0.003(3) 0.001(3) 0.003(2)
O(12) 0.034(5) 0.028(4) 0.013(4) -0.005(3) 0.000(3) -0.005(3)
O(13) 0.028(4) 0.016(3) 0.017(4) 0.001(3) -0.005(3) 0.001(2)
O(14) 0.023(4) 0.015(4) 0.020(3) -0.002(3) 0.003(3) 0.000(2)
O(15) 0.017(4) 0.024(4) 0.018(3) -0.005(3) 0.000(2) -0.001(3)
O(16) 0.023(4) 0.028(4) 0.018(4) -0.003(3) -0.008(3) 0.001(3)
O(17) 0.033(5) 0.028(5) 0.052(6) 0.005(4) -0.003(4) 0.011(4)
O(18) 0.017(4) 0.031(5) 0.073(8) -0.002(4) -0.003(4) 0.007(5)
O(19) 0.033(5) 0.034(5) 0.049(6) 0.000(4) 0.007(4) -0.004(4)
O(20) 0.020(5) 0.034(5) 0.072(8) -0.008(4) 0.005(5) -0.010(5)
O(21) 0.032(5) 0.031(5) 0.052(6) 0.006(4) 0.006(4) 0.012(4)
O(22) 0.025(5) 0.031(5) 0.054(6) 0.003(4) 0.008(4) 0.003(4)
O(23) 0.026(5) 0.030(5) 0.050(6) 0.011(4) -0.004(4) -0.007(4)
O(24) 0.022(4) 0.021(4) 0.057(6) -0.001(3) 0.005(4) -0.008(4)
N(1) 0.018(5) 0.020(5) 0.019(4) 0.008(4) -0.004(3) -0.009(3)
N(2) 0.011(4) 0.021(5) 0.021(4) -0.005(4) 0.005(3) 0.010(3)
N(3) 0.004(4) 0.017(5) 0.035(5) -0.001(3) -0.010(3) -0.004(4)
N(4) 0.030(5) 0.013(5) 0.011(4) -0.006(4) 0.013(3) -0.001(3)
N(5) 0.025(5) 0.016(2) 0.031(6) -0.007(3) 0.002(4) 0.008(4)
N(6) 0.016(3) 0.021(5) 0.024(5) 0.001(4) -0.004(4) -0.006(4)
N(7) 0.022(5) 0.018(3) 0.040(6) 0.009(4) -0.002(4) 0.001(4)
N(8) 0.016(3) 0.026(5) 0.029(6) 0.000(4) 0.000(4) 0.003(4)
N(9) 0.048(8) 0.09(1) 0.038(3) -0.024(8) -0.002(7) 0.010(8)
N(10) 0.038(7) 0.047(8) 0.038(3) 0.003(6) 0.008(6) 0.003(6)
N(11) 0.014(2) 0.029(6) 0.033(6) 0.005(3) -0.002(4) -0.018(4)
N(12) 0.025(5) 0.015(2) 0.020(5) 0.006(3) 0.004(4) -0.001(4)
N(13) 0.013(3) 0.022(5) 0.038(6) 0.000(4) -0.006(4) 0.006(4)
N(14) 0.024(5) 0.018(3) 0.029(6) 0.000(4) -0.004(4) -0.001(4)
N(15) 0.048(8) 0.057(8) 0.029(3) -0.001(6) -0.008(6) -0.004(6)
N(16) 0.10(1) 0.063(10) 0.027(3) 0.006(9) -0.006(8) -0.017(7)
C(1) 0.051(9) 0.044(8) 0.034(8) 0.030(7) 0.012(6) 0.001(6)
C(2) 0.032(6) 0.025(6) 0.031(5) 0.007(4) -0.002(4) -0.002(5)
C(3) 0.022(6) 0.019(6) 0.031(5) 0.004(4) 0.007(4) 0.006(4)
C(4) 0.026(6) 0.012(5) 0.027(5) 0.001(3) 0.003(4) 0.001(4)
C(5) 0.027(6) 0.025(6) 0.018(5) -0.012(4) 0.011(4) 0.003(4)
C(6) 0.07(1) 0.047(9) 0.030(7) 0.044(8) 0.028(7) 0.014(6)
C(7) 0.07(1) 0.07(1) 0.041(8) 0.060(10) 0.014(8) 0.031(8)
C(8) 0.037(8) 0.048(9) 0.046(8) 0.026(6) 0.010(6) 0.027(7)
C(9) 0.025(6) 0.048(8) 0.022(5) 0.014(5) -0.009(4) 0.002(5)
C(10) 0.023(6) 0.016(5) 0.027(5) 0.006(3) -0.005(4) 0.002(4)
C(11) 0.024(6) 0.022(6) 0.025(5) 0.006(5) 0.001(4) 0.005(4)
C(12) 0.020(5) 0.018(5) 0.028(5) -0.007(3) 0.002(4) -0.002(4)
C(13) 0.029(7) 0.046(8) 0.032(7) 0.013(6) -0.003(6) 0.016(6)
C(14) 0.045(8) 0.042(8) 0.034(8) 0.022(7) -0.004(6) -0.017(6)
C(15) 0.025(6) 0.031(6) 0.024(5) -0.004(4) 0.001(4) -0.002(4)
C(16) 0.017(5) 0.027(6) 0.030(5) 0.003(5) -0.008(4) -0.009(4)
C(17) 0.007(5) 0.028(6) 0.032(5) -0.001(3) 0.001(4) -0.005(4)
C(18) 0.020(6) 0.023(6) 0.025(5) 0.001(4) 0.005(4) 0.001(4)
C(19) 0.038(8) 0.045(9) 0.054(9) 0.032(6) -0.020(7) -0.023(7)
C(20) 0.09(1) 0.09(1) 0.035(8) 0.07(1) -0.018(8) -0.032(9)
C(21) 0.048(9) 0.044(8) 0.021(6) 0.029(6) -0.024(6) -0.002(5)
C(22) 0.033(7) 0.041(7) 0.013(5) 0.014(5) -0.003(4) 0.001(4)
C(23) 0.023(6) 0.023(6) 0.031(5) 0.007(4) -0.005(4) -0.011(5)
C(24) 0.016(6) 0.026(6) 0.035(5) 0.003(5) -0.005(4) -0.005(5)
C(25) 0.028(6) 0.024(6) 0.028(5) 0.009(4) -0.012(4) 0.009(4)
C(26) 0.040(8) 0.053(9) 0.016(6) 0.017(6) -0.010(5) -0.004(6)
C(27) 0.038(8) 0.06(1) 0.034(8) -0.015(7) 0.019(6) 0.013(7)
C(28) 0.027(6) 0.021(6) 0.029(5) -0.010(4) 0.005(4) 0.008(4)
C(29) 0.024(6) 0.021(6) 0.029(5) -0.003(5) 0.005(4) 0.007(4)
C(30) 0.023(6) 0.016(5) 0.026(5) -0.009(4) 0.001(4) 0.002(4)
C(31) 0.050(8) 0.018(6) 0.022(5) -0.004(5) -0.006(5) 0.001(4)
C(32) 0.042(9) 0.06(1) 0.055(10) -0.033(7) 0.014(7) -0.030(8)
C(33) 0.08(1) 0.09(1) 0.032(7) -0.06(1) 0.028(8) -0.008(8)
C(34) 0.046(9) 0.09(1) 0.024(6) -0.052(8) 0.018(6) -0.042(8)
C(35) 0.032(6) 0.032(7) 0.016(5) 0.007(4) 0.010(4) 0.002(4)
C(36) 0.010(5) 0.023(5) 0.025(5) 0.000(3) 0.004(4) -0.003(4)
C(37) 0.035(7) 0.020(6) 0.028(5) -0.008(5) 0.002(5) -0.009(4)
C(38) 0.027(6) 0.026(6) 0.025(5) 0.003(4) -0.007(4) -0.006(4)
C(39) 0.048(8) 0.041(8) 0.024(7) -0.022(6) 0.009(6) -0.014(5)
C(40) 0.041(8) 0.044(8) 0.021(7) -0.006(6) -0.002(6) 0.006(5)
C(41) 0.016(5) 0.022(5) 0.035(5) 0.002(3) 0.009(4) -0.001(4)
C(42) 0.013(5) 0.016(5) 0.038(5) -0.005(4) -0.001(4) 0.009(4)
C(43) 0.012(5) 0.024(6) 0.033(5) -0.002(3) 0.002(4) 0.003(4)
C(44) 0.036(7) 0.026(6) 0.016(5) -0.005(4) -0.003(4) 0.022(4)
C(45) 0.054(10) 0.07(1) 0.029(7) -0.058(8) -0.009(6) 0.025(7)
C(46) 0.09(1) 0.08(1) 0.043(8) -0.08(1) -0.034(9) 0.013(8)
C(47) 0.05(1) 0.07(1) 0.06(1) -0.059(9) -0.008(9) 0.031(9)
C(48) 0.027(6) 0.019(5) 0.023(5) 0.005(4) -0.005(4) -0.005(4)
C(49) 0.024(5) 0.008(5) 0.034(5) 0.002(3) 0.000(4) 0.002(4)
C(50) 0.023(6) 0.012(5) 0.038(5) -0.013(4) -0.006(4) 0.003(4)
C(51) 0.029(6) 0.017(6) 0.034(5) -0.002(4) -0.002(4) -0.001(4)
C(52) 0.053(9) 0.037(8) 0.043(9) -0.017(7) -0.027(7) 0.001(7)
C(53) 0.015(5) 0.014(2) 0.038(7) -0.004(4) 0.007(5) -0.004(5)
C(54) 0.016(2) 0.015(5) 0.029(6) 0.001(4) 0.002(4) -0.013(5)
C(55) 0.016(6) 0.019(3) 0.043(8) 0.007(4) -0.005(5) -0.007(5)
C(56) 0.017(2) 0.009(5) 0.026(6) -0.008(4) 0.007(4) 0.012(4)
C(57) 0.007(5) 0.039(7) 0.035(2) -0.009(5) -0.001(5) 0.001(6)
C(58) 0.024(6) 0.022(6) 0.036(2) 0.006(5) 0.001(5) 0.003(5)
C(59) 0.014(2) 0.022(6) 0.010(5) 0.008(4) 0.005(4) -0.004(4)
C(60) 0.024(6) 0.015(2) 0.012(5) 0.001(4) 0.005(4) 0.000(4)
C(61) 0.014(2) 0.022(6) 0.026(6) 0.001(4) -0.001(4) 0.019(5)
C(62) 0.022(5) 0.019(2) 0.009(5) -0.004(4) -0.002(4) 0.003(4)
C(63) 0.031(6) 0.025(6) 0.026(2) 0.010(5) 0.000(5) 0.000(5)
C(64) 0.031(7) 0.027(6) 0.024(2) 0.000(5) -0.003(5) -0.010(5)

loop_
_atom_type_symbol
_atom_type_description
_atom_type_scat_dispersion_real
_atom_type_scat_dispersion_imag
_atom_type_scat_source
C C 0.003 0.002
;International Tables for Crystallography
(1992, Vol. C, Tables 4.2.6.8 and 6.1.1.1)
;
H H 0.000 0.000
;International Tables for Crystallography
(1992, Vol. C, Table 6.1.1.2)
;
Co Co 0.349 0.972
;International Tables for Crystallography
(1992, Vol. C, Tables 4.2.6.8 and 6.1.1.1)
;
Cr Cr 0.321 0.624
;International Tables for Crystallography
(1992, Vol. C, Tables 4.2.6.8 and 6.1.1.1)
;
La La -0.287 2.452
;International Tables for Crystallography
(1992, Vol. C, Tables 4.2.6.8 and 6.1.1.1)
;
N N 0.006 0.003
;International Tables for Crystallography
(1992, Vol. C, Tables 4.2.6.8 and 6.1.1.1)
;
O O 0.011 0.006
;International Tables for Crystallography
(1992, Vol. C, Tables 4.2.6.8 and 6.1.1.1)
;

loop_
_geom_angle_atom_site_label_1
_geom_angle_atom_site_label_2
_geom_angle_atom_site_label_3
_geom_angle
_geom_angle_site_symmetry_1
_geom_angle_site_symmetry_3
_geom_angle_publ_flag
O(2) La(1) O(3) 121.4(2) . . yes
O(2) La(1) O(6) 155.9(2) . . yes
O(2) La(1) O(7) 63.8(2) . . yes
O(2) La(1) O(17) 74.4(3) . . yes
O(2) La(1) O(18) 84.7(3) . . yes
O(2) La(1) O(19) 72.6(3) . . yes
O(2) La(1) O(20) 130.9(3) . . yes
O(2) La(1) N(1) 60.6(3) . . yes
O(2) La(1) N(2) 119.5(3) . . yes
O(3) La(1) O(6) 63.5(2) . . yes
O(3) La(1) O(7) 156.9(2) . . yes
O(3) La(1) O(17) 130.0(3) . . yes
O(3) La(1) O(18) 72.3(3) . . yes
O(3) La(1) O(19) 85.1(3) . . yes
O(3) La(1) O(20) 75.0(3) . . yes
O(3) La(1) N(1) 60.8(3) . . yes
O(3) La(1) N(2) 119.1(3) . . yes
O(6) La(1) O(7) 122.3(2) . . yes
O(6) La(1) O(17) 85.1(3) . . yes
O(6) La(1) O(18) 74.3(3) . . yes
O(6) La(1) O(19) 130.8(3) . . yes
O(6) La(1) O(20) 72.8(3) . . yes
O(6) La(1) N(1) 118.6(3) . . yes
O(6) La(1) N(2) 60.9(3) . . yes
O(7) La(1) O(17) 72.7(3) . . yes
O(7) La(1) O(18) 130.2(3) . . yes
O(7) La(1) O(19) 75.0(3) . . yes
O(7) La(1) O(20) 85.4(3) . . yes
O(7) La(1) N(1) 119.1(3) . . yes
O(7) La(1) N(2) 61.4(3) . . yes
O(17) La(1) O(18) 61.8(3) . . yes
O(17) La(1) O(19) 141.3(3) . . yes
O(17) La(1) O(20) 133.6(3) . . yes
O(17) La(1) N(1) 112.5(3) . . yes
O(17) La(1) N(2) 66.8(3) . . yes
O(18) La(1) O(19) 133.0(3) . . yes
O(18) La(1) O(20) 141.2(4) . . yes
O(18) La(1) N(1) 66.2(3) . . yes
O(18) La(1) N(2) 112.8(3) . . yes
O(19) La(1) O(20) 62.6(3) . . yes
O(19) La(1) N(1) 66.8(3) . . yes
O(19) La(1) N(2) 114.2(3) . . yes
O(20) La(1) N(1) 113.9(3) . . yes
O(20) La(1) N(2) 66.8(3) . . yes
N(1) La(1) N(2) 179.1(4) . . yes
O(10) La(2) O(11) 121.5(2) . . yes
O(10) La(2) O(14) 156.5(2) . . yes
O(10) La(2) O(15) 63.8(2) . . yes
O(10) La(2) O(21) 72.5(3) . . yes
O(10) La(2) O(22) 130.4(3) . . yes
O(10) La(2) O(23) 74.6(3) . . yes
O(10) La(2) O(24) 85.1(3) . . yes
O(10) La(2) N(3) 60.5(3) . . yes
O(10) La(2) N(4) 118.5(3) . . yes
O(11) La(2) O(14) 64.1(2) . . yes
O(11) La(2) O(15) 156.0(3) . . yes
O(11) La(2) O(21) 84.9(3) . . yes
O(11) La(2) O(22) 74.7(3) . . yes
O(11) La(2) O(23) 131.1(3) . . yes
O(11) La(2) O(24) 72.6(3) . . yes
O(11) La(2) N(3) 61.0(3) . . yes
O(11) La(2) N(4) 120.0(3) . . yes
O(14) La(2) O(15) 121.7(2) . . yes
O(14) La(2) O(21) 130.5(3) . . yes
O(14) La(2) O(22) 72.5(3) . . yes
O(14) La(2) O(23) 85.3(3) . . yes
O(14) La(2) O(24) 74.8(3) . . yes
O(14) La(2) N(3) 119.5(3) . . yes
O(14) La(2) N(4) 61.3(3) . . yes
O(15) La(2) O(21) 74.3(3) . . yes
O(15) La(2) O(22) 84.8(3) . . yes
O(15) La(2) O(23) 72.5(3) . . yes
O(15) La(2) O(24) 130.8(3) . . yes
O(15) La(2) N(3) 118.8(3) . . yes
O(15) La(2) N(4) 60.4(3) . . yes
O(21) La(2) O(22) 62.2(3) . . yes
O(21) La(2) O(23) 140.8(3) . . yes
O(21) La(2) O(24) 133.4(3) . . yes
O(21) La(2) N(3) 66.8(3) . . yes
O(21) La(2) N(4) 113.3(3) . . yes
O(22) La(2) O(23) 133.2(3) . . yes
O(22) La(2) O(24) 141.3(3) . . yes
O(22) La(2) N(3) 113.5(3) . . yes
O(22) La(2) N(4) 67.2(3) . . yes
O(23) La(2) O(24) 62.7(3) . . yes
O(23) La(2) N(3) 113.3(3) . . yes
O(23) La(2) N(4) 66.0(3) . . yes
O(24) La(2) N(3) 66.6(3) . . yes
O(24) La(2) N(4) 113.3(3) . . yes
N(3) La(2) N(4) 179.0(4) . . yes
O(1) Co(1) O(2) 88.3(3) . . yes
O(1) Co(1) O(7) 165.9(4) . . yes
O(1) Co(1) O(8) 103.0(4) . . yes
O(1) Co(1) N(5) 86.9(4) . . yes
O(1) Co(1) N(7) 86.9(4) . 1_545 yes
O(2) Co(1) O(7) 80.9(3) . . yes
O(2) Co(1) O(8) 166.9(4) . . yes
O(2) Co(1) N(5) 101.2(3) . . yes
O(2) Co(1) N(7) 86.9(4) . 1_545 yes
O(7) Co(1) O(8) 88.9(3) . . yes
O(7) Co(1) N(5) 86.4(4) . . yes
O(7) Co(1) N(7) 101.3(4) . 1_545 yes
O(8) Co(1) N(5) 86.3(4) . . yes
O(8) Co(1) N(7) 87.0(4) . 1_545 yes
N(5) Co(1) N(7) 169.7(4) . 1_545 yes
O(3) Co(2) O(4) 88.7(3) . . yes
O(3) Co(2) O(5) 164.9(4) . . yes
O(3) Co(2) O(6) 80.0(3) . . yes
O(3) Co(2) N(11) 86.5(3) . . yes
O(3) Co(2) N(13) 101.4(4) . 1_455 yes
O(4) Co(2) O(5) 104.4(4) . . yes
O(4) Co(2) O(6) 166.5(4) . . yes
O(4) Co(2) N(11) 85.7(4) . . yes
O(4) Co(2) N(13) 88.7(4) . 1_455 yes
O(5) Co(2) O(6) 87.8(3) . . yes
O(5) Co(2) N(11) 87.0(4) . . yes
O(5) Co(2) N(13) 86.6(4) . 1_455 yes
O(6) Co(2) N(11) 100.8(4) . . yes
O(6) Co(2) N(13) 86.4(3) . 1_455 yes
N(11) Co(2) N(13) 170.2(4) . 1_455 yes
O(11) Co(3) O(12) 89.3(3) . . yes
O(11) Co(3) O(13) 166.5(3) . . yes
O(11) Co(3) O(14) 80.9(3) . . yes
O(11) Co(3) N(6) 85.0(4) . 1_656 yes
O(11) Co(3) N(8) 100.7(4) . 1_556 yes
O(12) Co(3) O(13) 102.1(3) . . yes
O(12) Co(3) O(14) 166.5(4) . . yes
O(12) Co(3) N(6) 86.7(4) . 1_656 yes
O(12) Co(3) N(8) 87.3(4) . 1_556 yes
O(13) Co(3) O(14) 88.9(3) . . yes
O(13) Co(3) N(6) 88.4(4) . 1_656 yes
O(13) Co(3) N(8) 87.2(4) . 1_556 yes
O(14) Co(3) N(6) 101.6(3) . 1_656 yes
O(14) Co(3) N(8) 85.5(4) . 1_556 yes
N(6) Co(3) N(8) 171.6(4) 1_656 1_556 yes
O(9) Co(4) O(10) 88.7(3) . . yes
O(9) Co(4) O(15) 166.3(4) . . yes
O(9) Co(4) O(16) 103.4(4) . . yes
O(9) Co(4) N(12) 87.9(4) . . yes
O(9) Co(4) N(14) 86.2(4) . 1_565 yes
O(10) Co(4) O(15) 80.1(3) . . yes
O(10) Co(4) O(16) 166.1(3) . . yes
O(10) Co(4) N(12) 101.4(3) . . yes
O(10) Co(4) N(14) 85.7(3) . 1_565 yes
O(15) Co(4) O(16) 88.7(3) . . yes
O(15) Co(4) N(12) 86.6(3) . . yes
O(15) Co(4) N(14) 100.8(4) . 1_565 yes
O(16) Co(4) N(12) 86.0(4) . . yes
O(16) Co(4) N(14) 88.4(4) . 1_565 yes
N(12) Co(4) N(14) 170.6(4) . 1_565 yes
C(53) Cr(1) C(54) 92.0(4) . . yes
C(53) Cr(1) C(55) 171.0(5) . . yes
C(53) Cr(1) C(56) 89.0(4) . . yes
C(53) Cr(1) C(57) 94.9(5) . . yes
C(53) Cr(1) C(58) 85.4(5) . . yes
C(54) Cr(1) C(55) 89.7(4) . . yes
C(54) Cr(1) C(56) 170.1(5) . . yes
C(54) Cr(1) C(57) 85.3(5) . . yes
C(54) Cr(1) C(58) 95.2(5) . . yes
C(55) Cr(1) C(56) 90.9(4) . . yes
C(55) Cr(1) C(57) 94.0(5) . . yes
C(55) Cr(1) C(58) 85.7(5) . . yes
C(56) Cr(1) C(57) 84.8(4) . . yes
C(56) Cr(1) C(58) 94.7(5) . . yes
C(57) Cr(1) C(58) 179.5(5) . . yes
C(59) Cr(2) C(60) 89.5(4) . . yes
C(59) Cr(2) C(61) 173.5(5) . . yes
C(59) Cr(2) C(62) 91.5(4) . . yes
C(59) Cr(2) C(63) 86.9(5) . . yes
C(59) Cr(2) C(64) 93.8(5) . . yes
C(60) Cr(2) C(61) 90.2(5) . . yes
C(60) Cr(2) C(62) 172.2(4) . . yes
C(60) Cr(2) C(63) 94.0(5) . . yes
C(60) Cr(2) C(64) 85.7(5) . . yes
C(61) Cr(2) C(62) 89.7(4) . . yes
C(61) Cr(2) C(63) 86.7(5) . . yes
C(61) Cr(2) C(64) 92.6(5) . . yes
C(62) Cr(2) C(63) 93.8(5) . . yes
C(62) Cr(2) C(64) 86.5(5) . . yes
C(63) Cr(2) C(64) 179.3(6) . . yes
Co(1) O(1) C(2) 125.8(8) . . yes
La(1) O(2) Co(1) 107.1(3) . . yes
La(1) O(2) C(4) 127.5(7) . . yes
Co(1) O(2) C(4) 119.7(7) . . yes
La(1) O(3) Co(2) 108.3(3) . . yes
La(1) O(3) C(10) 126.6(7) . . yes
Co(2) O(3) C(10) 120.0(7) . . yes
Co(2) O(4) C(12) 127.8(8) . . yes
Co(2) O(5) C(15) 125.8(8) . . yes
La(1) O(6) Co(2) 108.2(3) . . yes
La(1) O(6) C(17) 125.1(7) . . yes
Co(2) O(6) C(17) 120.7(7) . . yes
La(1) O(7) Co(1) 108.3(3) . . yes
La(1) O(7) C(23) 126.9(7) . . yes
Co(1) O(7) C(23) 119.4(8) . . yes
Co(1) O(8) C(25) 124.3(8) . . yes
Co(4) O(9) C(28) 126.5(8) . . yes
La(2) O(10) Co(4) 108.3(3) . . yes
La(2) O(10) C(30) 126.3(7) . . yes
Co(4) O(10) C(30) 120.3(7) . . yes
La(2) O(11) Co(3) 107.3(3) . . yes
La(2) O(11) C(36) 127.6(7) . . yes
Co(3) O(11) C(36) 119.5(7) . . yes
Co(3) O(12) C(38) 124.0(8) . . yes
Co(3) O(13) C(41) 124.4(8) . . yes
La(2) O(14) Co(3) 107.7(3) . . yes
La(2) O(14) C(43) 126.8(7) . . yes
Co(3) O(14) C(43) 120.0(8) . . yes
La(2) O(15) Co(4) 107.8(3) . . yes
La(2) O(15) C(49) 127.8(7) . . yes
Co(4) O(15) C(49) 118.2(7) . . yes
Co(4) O(16) C(51) 125.7(8) . . yes
La(1) N(1) C(5) 120.3(8) . . yes
La(1) N(1) C(9) 119.9(8) . . yes
C(5) N(1) C(9) 119(1) . . yes
La(1) N(2) C(18) 121.4(8) . . yes
La(1) N(2) C(22) 119.2(8) . . yes
C(18) N(2) C(22) 119(1) . . yes
La(2) N(3) C(31) 121.8(8) . . yes
La(2) N(3) C(35) 119.9(8) . . yes
C(31) N(3) C(35) 118(1) . . yes
La(2) N(4) C(44) 118.5(8) . . yes
La(2) N(4) C(48) 119.4(8) . . yes
C(44) N(4) C(48) 121(1) . . yes
Co(1) N(5) C(53) 164.9(9) . . yes
Co(3) N(6) C(54) 165.0(8) 1_454 . yes
Co(1) N(7) C(55) 162.8(10) 1_565 . yes
Co(3) N(8) C(56) 163.1(9) 1_554 . yes
Co(2) N(11) C(59) 163.1(10) . . yes
Co(4) N(12) C(60) 163.7(9) . . yes
Co(2) N(13) C(61) 162.4(10) 1_655 . yes
Co(4) N(14) C(62) 163.0(9) 1_545 . yes
O(1) C(2) C(1) 119(1) . . yes
O(1) C(2) C(3) 123(1) . . yes
C(1) C(2) C(3) 117(1) . . yes
C(2) C(3) C(4) 128(1) . . yes
O(2) C(4) C(3) 124(1) . . yes
O(2) C(4) C(5) 116(1) . . yes
C(3) C(4) C(5) 118(1) . . yes
N(1) C(5) C(4) 115(1) . . yes
N(1) C(5) C(6) 122(1) . . yes
C(4) C(5) C(6) 122(1) . . yes
C(5) C(6) C(7) 118(1) . . yes
C(6) C(7) C(8) 119(1) . . yes
C(7) C(8) C(9) 119(1) . . yes
N(1) C(9) C(8) 120(1) . . yes
N(1) C(9) C(10) 117(1) . . yes
C(8) C(9) C(10) 121(1) . . yes
O(3) C(10) C(9) 115(1) . . yes
O(3) C(10) C(11) 125(1) . . yes
C(9) C(10) C(11) 119(1) . . yes
C(10) C(11) C(12) 125(1) . . yes
O(4) C(12) C(11) 122(1) . . yes
O(4) C(12) C(13) 118(1) . . yes
C(11) C(12) C(13) 118(1) . . yes
O(5) C(15) C(14) 116(1) . . yes
O(5) C(15) C(16) 125(1) . . yes
C(14) C(15) C(16) 117(1) . . yes
C(15) C(16) C(17) 125(1) . . yes
O(6) C(17) C(16) 123(1) . . yes
O(6) C(17) C(18) 116(1) . . yes
C(16) C(17) C(18) 119(1) . . yes
N(2) C(18) C(17) 115(1) . . yes
N(2) C(18) C(19) 122(1) . . yes
C(17) C(18) C(19) 121(1) . . yes
C(18) C(19) C(20) 119(1) . . yes
C(19) C(20) C(21) 118(1) . . yes
C(20) C(21) C(22) 119(1) . . yes
N(2) C(22) C(21) 120(1) . . yes
N(2) C(22) C(23) 116(1) . . yes
C(21) C(22) C(23) 123(1) . . yes
O(7) C(23) C(22) 116(1) . . yes
O(7) C(23) C(24) 126(1) . . yes
C(22) C(23) C(24) 117(1) . . yes
C(23) C(24) C(25) 124(1) . . yes
O(8) C(25) C(24) 126(1) . . yes
O(8) C(25) C(26) 115(1) . . yes
C(24) C(25) C(26) 116(1) . . yes
O(9) C(28) C(27) 117(1) . . yes
O(9) C(28) C(29) 124(1) . . yes
C(27) C(28) C(29) 118(1) . . yes
C(28) C(29) C(30) 126(1) . . yes
O(10) C(30) C(29) 124(1) . . yes
O(10) C(30) C(31) 115(1) . . yes
C(29) C(30) C(31) 120(1) . . yes
N(3) C(31) C(30) 115(1) . . yes
N(3) C(31) C(32) 123(1) . . yes
C(30) C(31) C(32) 120(1) . . yes
C(31) C(32) C(33) 116(1) . . yes
C(32) C(33) C(34) 121(1) . . yes
C(33) C(34) C(35) 117(1) . . yes
N(3) C(35) C(34) 121(1) . . yes
N(3) C(35) C(36) 115(1) . . yes
C(34) C(35) C(36) 122(1) . . yes
O(11) C(36) C(35) 116(1) . . yes
O(11) C(36) C(37) 126(1) . . yes
C(35) C(36) C(37) 117(1) . . yes
C(36) C(37) C(38) 123(1) . . yes
O(12) C(38) C(37) 127(1) . . yes
O(12) C(38) C(39) 118(1) . . yes
C(37) C(38) C(39) 114(1) . . yes
O(13) C(41) C(40) 118(1) . . yes
O(13) C(41) C(42) 125(1) . . yes
C(40) C(41) C(42) 115(1) . . yes
C(41) C(42) C(43) 124(1) . . yes
O(14) C(43) C(42) 125(1) . . yes
O(14) C(43) C(44) 117(1) . . yes
C(42) C(43) C(44) 116.6(10) . . yes
N(4) C(44) C(43) 115(1) . . yes
N(4) C(44) C(45) 118(1) . . yes
C(43) C(44) C(45) 126(1) . . yes
C(44) C(45) C(46) 122(1) . . yes
C(45) C(46) C(47) 115(1) . . yes
C(46) C(47) C(48) 123(1) . . yes
N(4) C(48) C(47) 117(1) . . yes
N(4) C(48) C(49) 119(1) . . yes
C(47) C(48) C(49) 122(1) . . yes
O(15) C(49) C(48) 113(1) . . yes
O(15) C(49) C(50) 124(1) . . yes
C(48) C(49) C(50) 121(1) . . yes
C(49) C(50) C(51) 128(1) . . yes
O(16) C(51) C(50) 123(1) . . yes
O(16) C(51) C(52) 115(1) . . yes
C(50) C(51) C(52) 120(1) . . yes
Cr(1) C(53) N(5) 174.9(10) . . yes
Cr(1) C(54) N(6) 176(1) . . yes
Cr(1) C(55) N(7) 174(1) . . yes
Cr(1) C(56) N(8) 176(1) . . yes
Cr(1) C(57) N(9) 179(1) . . yes
Cr(1) C(58) N(10) 179(1) . . yes
Cr(2) C(59) N(11) 173.6(9) . . yes
Cr(2) C(60) N(12) 175.7(9) . . yes
Cr(2) C(61) N(13) 171(1) . . yes
Cr(2) C(62) N(14) 174.8(10) . . yes
Cr(2) C(63) N(15) 178(1) . . yes
Cr(2) C(64) N(16) 179(1) . . yes

loop_
_geom_bond_atom_site_label_1
_geom_bond_atom_site_label_2
_geom_bond_distance
_geom_bond_site_symmetry_2
_geom_bond_publ_flag
La(1) O(2) 2.559(8) . yes
La(1) O(3) 2.537(8) . yes
La(1) O(6) 2.543(8) . yes
La(1) O(7) 2.547(8) . yes
La(1) O(17) 2.652(9) . yes
La(1) O(18) 2.638(9) . yes
La(1) O(19) 2.636(10) . yes
La(1) O(20) 2.617(9) . yes
La(1) N(1) 2.679(10) . yes
La(1) N(2) 2.672(10) . yes
La(2) O(10) 2.540(8) . yes
La(2) O(11) 2.545(8) . yes
La(2) O(14) 2.557(8) . yes
La(2) O(15) 2.542(8) . yes
La(2) O(21) 2.650(9) . yes
La(2) O(22) 2.656(9) . yes
La(2) O(23) 2.637(9) . yes
La(2) O(24) 2.639(9) . yes
La(2) N(3) 2.675(9) . yes
La(2) N(4) 2.686(10) . yes
Co(1) O(1) 2.014(8) . yes
Co(1) O(2) 2.090(8) . yes
Co(1) O(7) 2.066(8) . yes
Co(1) O(8) 2.019(8) . yes
Co(1) N(5) 2.174(9) . yes
Co(1) N(7) 2.15(1) 1_545 yes
Co(2) O(3) 2.080(8) . yes
Co(2) O(4) 2.007(8) . yes
Co(2) O(5) 2.032(8) . yes
Co(2) O(6) 2.076(8) . yes
Co(2) N(11) 2.169(10) . yes
Co(2) N(13) 2.176(10) 1_455 yes
Co(3) O(11) 2.098(8) . yes
Co(3) O(12) 2.002(8) . yes
Co(3) O(13) 2.007(8) . yes
Co(3) O(14) 2.073(8) . yes
Co(3) N(6) 2.163(9) 1_656 yes
Co(3) N(8) 2.157(10) 1_556 yes
Co(4) O(9) 2.010(8) . yes
Co(4) O(10) 2.081(8) . yes
Co(4) O(15) 2.094(8) . yes
Co(4) O(16) 2.023(8) . yes
Co(4) N(12) 2.175(9) . yes
Co(4) N(14) 2.170(10) 1_565 yes
Cr(1) C(53) 2.09(1) . yes
Cr(1) C(54) 2.07(1) . yes
Cr(1) C(55) 2.12(1) . yes
Cr(1) C(56) 2.08(1) . yes
Cr(1) C(57) 2.05(1) . yes
Cr(1) C(58) 2.09(1) . yes
Cr(2) C(59) 2.07(1) . yes
Cr(2) C(60) 2.08(1) . yes
Cr(2) C(61) 2.08(1) . yes
Cr(2) C(62) 2.08(1) . yes
Cr(2) C(63) 2.10(1) . yes
Cr(2) C(64) 2.03(1) . yes
O(1) C(2) 1.25(1) . yes
O(2) C(4) 1.28(1) . yes
O(3) C(10) 1.30(1) . yes
O(4) C(12) 1.24(1) . yes
O(5) C(15) 1.23(2) . yes
O(6) C(17) 1.32(1) . yes
O(7) C(23) 1.30(1) . yes
O(8) C(25) 1.25(1) . yes
O(9) C(28) 1.25(1) . yes
O(10) C(30) 1.31(1) . yes
O(11) C(36) 1.29(1) . yes
O(12) C(38) 1.27(2) . yes
O(13) C(41) 1.25(1) . yes
O(14) C(43) 1.28(1) . yes
O(15) C(49) 1.31(1) . yes
O(16) C(51) 1.26(1) . yes
N(1) C(5) 1.37(2) . yes
N(1) C(9) 1.32(2) . yes
N(2) C(18) 1.30(2) . yes
N(2) C(22) 1.37(2) . yes
N(3) C(31) 1.29(2) . yes
N(3) C(35) 1.37(2) . yes
N(4) C(44) 1.40(1) . yes
N(4) C(48) 1.30(2) . yes
N(5) C(53) 1.14(1) . yes
N(6) C(54) 1.15(1) . yes
N(7) C(55) 1.12(1) . yes
N(8) C(56) 1.16(1) . yes
N(9) C(57) 1.20(2) . yes
N(10) C(58) 1.22(2) . yes
N(11) C(59) 1.16(1) . yes
N(12) C(60) 1.14(1) . yes
N(13) C(61) 1.15(1) . yes
N(14) C(62) 1.14(1) . yes
N(15) C(63) 1.12(2) . yes
N(16) C(64) 1.19(2) . yes
C(1) C(2) 1.51(2) . yes
C(2) C(3) 1.42(2) . yes
C(3) C(4) 1.35(2) . yes
C(4) C(5) 1.49(2) . yes
C(5) C(6) 1.38(2) . yes
C(6) C(7) 1.39(2) . yes
C(7) C(8) 1.37(2) . yes
C(8) C(9) 1.41(2) . yes
C(9) C(10) 1.48(2) . yes
C(10) C(11) 1.39(2) . yes
C(11) C(12) 1.45(2) . yes
C(12) C(13) 1.47(2) . yes
C(14) C(15) 1.52(2) . yes
C(15) C(16) 1.42(2) . yes
C(16) C(17) 1.39(2) . yes
C(17) C(18) 1.48(2) . yes
C(18) C(19) 1.41(2) . yes
C(19) C(20) 1.35(2) . yes
C(20) C(21) 1.40(2) . yes
C(21) C(22) 1.39(2) . yes
C(22) C(23) 1.49(2) . yes
C(23) C(24) 1.40(2) . yes
C(24) C(25) 1.39(2) . yes
C(25) C(26) 1.54(2) . yes
C(27) C(28) 1.52(2) . yes
C(28) C(29) 1.42(2) . yes
C(29) C(30) 1.40(2) . yes
C(30) C(31) 1.50(2) . yes
C(31) C(32) 1.43(2) . yes
C(32) C(33) 1.35(2) . yes
C(33) C(34) 1.38(2) . yes
C(34) C(35) 1.39(2) . yes
C(35) C(36) 1.49(2) . yes
C(36) C(37) 1.41(2) . yes
C(37) C(38) 1.42(2) . yes
C(38) C(39) 1.51(2) . yes
C(40) C(41) 1.53(2) . yes
C(41) C(42) 1.43(2) . yes
C(42) C(43) 1.37(2) . yes
C(43) C(44) 1.47(2) . yes
C(44) C(45) 1.37(2) . yes
C(45) C(46) 1.40(2) . yes
C(46) C(47) 1.35(2) . yes
C(47) C(48) 1.43(2) . yes
C(48) C(49) 1.48(2) . yes
C(49) C(50) 1.35(2) . yes
C(50) C(51) 1.41(2) . yes
C(51) C(52) 1.49(2) . yes

loop_
_geom_contact_atom_site_label_1
_geom_contact_atom_site_label_2
_geom_contact_distance
_geom_contact_site_symmetry_2
La(1) O(2) 2.559(8) .
La(1) O(3) 2.537(8) .
La(1) O(6) 2.543(8) .
La(1) O(7) 2.547(8) .
La(1) O(17) 2.652(9) .
La(1) O(18) 2.638(9) .
La(1) O(19) 2.636(10) .
La(1) O(20) 2.617(9) .
La(1) N(1) 2.679(10) .
La(1) N(2) 2.672(10) .
La(2) O(10) 2.540(8) .
La(2) O(11) 2.545(8) .
La(2) O(14) 2.557(8) .
La(2) O(15) 2.542(8) .
La(2) O(21) 2.650(9) .
La(2) O(22) 2.656(9) .
La(2) O(23) 2.637(9) .
La(2) O(24) 2.639(9) .
La(2) N(3) 2.675(9) .
La(2) N(4) 2.686(10) .
O(1) C(45) 3.20(2) 1_554
O(1) C(42) 3.50(1) 1_554
O(2) C(40) 3.57(2) 1_554
O(4) C(32) 3.20(2) 1_445
O(4) C(29) 3.51(1) 1_445
O(8) C(34) 3.18(1) 1_444
O(8) C(37) 3.47(1) 1_444
O(9) C(19) 3.21(2) 1_655
O(9) C(16) 3.49(1) 1_655
O(11) C(1) 3.59(2) 1_566
O(12) C(6) 3.15(2) 1_566
O(12) C(3) 3.53(1) 1_566
O(17) C(40) 3.51(2) 1_554
O(19) C(39) 3.56(2) 1_444
O(20) C(27) 3.53(2) 1_445
O(22) C(1) 3.52(2) 1_566
O(23) C(14) 3.55(2) 1_655
N(5) C(42) 3.46(2) 1_554
N(6) C(36) 3.08(2) 1_454
N(6) C(38) 3.18(2) 1_454
N(6) C(37) 3.27(2) 1_454
N(7) C(37) 3.42(2) 1_454
N(8) C(43) 3.08(2) 1_554
N(8) C(41) 3.21(2) 1_554
N(8) C(42) 3.29(2) 1_554
N(12) C(16) 3.45(2) 1_655
N(13) C(17) 3.13(2) 1_655
N(13) C(15) 3.22(2) 1_655
N(13) C(16) 3.30(2) 1_655

loop_
_geom_torsion_atom_site_label_1
_geom_torsion_atom_site_label_2
_geom_torsion_atom_site_label_3
_geom_torsion_atom_site_label_4
_geom_torsion
_geom_torsion_site_symmetry_4
_geom_torsion_publ_flag
La(1) O(2) Co(1) O(1) 171.3(3) . yes
La(1) O(2) Co(1) O(7) 0.3(3) . yes
La(1) O(2) Co(1) O(8) -38(1) . yes
La(1) O(2) Co(1) N(5) 84.7(4) . yes
La(1) O(2) Co(1) N(7) -101.7(4) 1_545 yes
La(1) O(2) C(4) C(3) -179.3(9) . yes
La(1) O(2) C(4) C(5) 0(1) . yes
La(1) O(3) Co(2) O(4) 171.8(3) . yes
La(1) O(3) Co(2) O(5) -37(1) . yes
La(1) O(3) Co(2) O(6) -0.8(3) . yes
La(1) O(3) Co(2) N(11) -102.4(4) . yes
La(1) O(3) Co(2) N(13) 83.4(4) 1_455 yes
La(1) O(3) C(10) C(9) 1(1) . yes
La(1) O(3) C(10) C(11) 178.7(9) . yes
La(1) O(6) Co(2) O(3) 0.8(3) . yes
La(1) O(6) Co(2) O(4) -32(1) . yes
La(1) O(6) Co(2) O(5) 171.8(3) . yes
La(1) O(6) Co(2) N(11) 85.2(4) . yes
La(1) O(6) Co(2) N(13) -101.5(4) 1_455 yes
La(1) O(6) C(17) C(16) 179.4(8) . yes
La(1) O(6) C(17) C(18) 0(1) . yes
La(1) O(7) Co(1) O(1) -40(1) . yes
La(1) O(7) Co(1) O(2) -0.3(3) . yes
La(1) O(7) Co(1) O(8) 171.4(4) . yes
La(1) O(7) Co(1) N(5) -102.3(4) . yes
La(1) O(7) Co(1) N(7) 84.7(4) 1_545 yes
La(1) O(7) C(23) C(22) 0(1) . yes
La(1) O(7) C(23) C(24) -178.7(9) . yes
La(1) N(1) C(5) C(4) 3(1) . yes
La(1) N(1) C(5) C(6) -176(1) . yes
La(1) N(1) C(9) C(8) -179(1) . yes
La(1) N(1) C(9) C(10) 0(1) . yes
La(1) N(2) C(18) C(17) 2(1) . yes
La(1) N(2) C(18) C(19) -178(1) . yes
La(1) N(2) C(22) C(21) 179(1) . yes
La(1) N(2) C(22) C(23) 1(1) . yes
La(2) O(10) Co(4) O(9) -171.6(3) . yes
La(2) O(10) Co(4) O(15) 0.4(3) . yes
La(2) O(10) Co(4) O(16) 37(1) . yes
La(2) O(10) Co(4) N(12) -84.0(4) . yes
La(2) O(10) Co(4) N(14) 102.1(4) 1_565 yes
La(2) O(10) C(30) C(29) -179.4(9) . yes
La(2) O(10) C(30) C(31) -1(1) . yes
La(2) O(11) Co(3) O(12) -170.8(4) . yes
La(2) O(11) Co(3) O(13) 41(1) . yes
La(2) O(11) Co(3) O(14) -0.2(3) . yes
La(2) O(11) Co(3) N(6) 102.5(4) 1_656 yes
La(2) O(11) Co(3) N(8) -83.8(4) 1_556 yes
La(2) O(11) C(36) C(35) 0(1) . yes
La(2) O(11) C(36) C(37) 179.9(9) . yes
La(2) O(14) Co(3) O(11) 0.2(3) . yes
La(2) O(14) Co(3) O(12) 44(1) . yes
La(2) O(14) Co(3) O(13) -171.0(3) . yes
La(2) O(14) Co(3) N(6) -82.8(4) 1_656 yes
La(2) O(14) Co(3) N(8) 101.8(4) 1_556 yes
La(2) O(14) C(43) C(42) 178.5(9) . yes
La(2) O(14) C(43) C(44) 0(1) . yes
La(2) O(15) Co(4) O(9) 35(1) . yes
La(2) O(15) Co(4) O(10) -0.4(3) . yes
La(2) O(15) Co(4) O(16) -172.2(4) . yes
La(2) O(15) Co(4) N(12) 101.8(4) . yes
La(2) O(15) Co(4) N(14) -84.1(4) 1_565 yes
La(2) O(15) C(49) C(48) 3(1) . yes
La(2) O(15) C(49) C(50) 178.2(9) . yes
La(2) N(3) C(31) C(30) -1(1) . yes
La(2) N(3) C(31) C(32) 178(1) . yes
La(2) N(3) C(35) C(34) 176(1) . yes
La(2) N(3) C(35) C(36) 0(1) . yes
La(2) N(4) C(44) C(43) -3(1) . yes
La(2) N(4) C(44) C(45) 178(1) . yes
La(2) N(4) C(48) C(47) -179(1) . yes
La(2) N(4) C(48) C(49) 3(1) . yes
Co(1) O(1) C(2) C(1) 167(1) . yes
Co(1) O(1) C(2) C(3) -13(1) . yes
Co(1) O(2) La(1) O(3) 153.9(3) . yes
Co(1) O(2) La(1) O(6) -111.3(6) . yes
Co(1) O(2) La(1) O(7) -0.3(3) . yes
Co(1) O(2) La(1) O(17) -78.3(3) . yes
Co(1) O(2) La(1) O(18) -140.5(3) . yes
Co(1) O(2) La(1) O(19) 81.2(3) . yes
Co(1) O(2) La(1) O(20) 56.6(5) . yes
Co(1) O(2) La(1) N(1) 153.8(4) . yes
Co(1) O(2) La(1) N(2) -27.2(4) . yes
Co(1) O(2) C(4) C(3) 31(1) . yes
Co(1) O(2) C(4) C(5) -149.7(8) . yes
Co(1) O(7) La(1) O(2) 0.3(3) . yes
Co(1) O(7) La(1) O(3) -108.7(6) . yes
Co(1) O(7) La(1) O(6) 153.5(3) . yes
Co(1) O(7) La(1) O(17) 81.1(4) . yes
Co(1) O(7) La(1) O(18) 56.8(5) . yes
Co(1) O(7) La(1) O(19) -77.4(4) . yes
Co(1) O(7) La(1) O(20) -140.3(4) . yes
Co(1) O(7) La(1) N(1) -25.5(5) . yes
Co(1) O(7) La(1) N(2) 153.6(4) . yes
Co(1) O(7) C(23) C(22) -150.2(9) . yes
Co(1) O(7) C(23) C(24) 30(1) . yes
Co(1) O(8) C(25) C(24) -15(1) . yes
Co(1) O(8) C(25) C(26) 169.1(9) . yes
Co(1) N(5) C(53) Cr(1) 34(15) . yes
Co(2) O(3) La(1) O(2) 153.6(3) . yes
Co(2) O(3) La(1) O(6) 0.7(3) . yes
Co(2) O(3) La(1) O(7) -110.0(6) . yes
Co(2) O(3) La(1) O(17) 57.8(5) . yes
Co(2) O(3) La(1) O(18) 81.6(4) . yes
Co(2) O(3) La(1) O(19) -140.2(3) . yes
Co(2) O(3) La(1) O(20) -77.3(4) . yes
Co(2) O(3) La(1) N(1) 153.7(4) . yes
Co(2) O(3) La(1) N(2) -25.2(4) . yes
Co(2) O(3) C(10) C(9) -150.4(8) . yes
Co(2) O(3) C(10) C(11) 26(1) . yes
Co(2) O(4) C(12) C(11) -9(1) . yes
Co(2) O(4) C(12) C(13) 168.8(9) . yes
Co(2) O(5) C(15) C(14) 167.3(9) . yes
Co(2) O(5) C(15) C(16) -13(1) . yes
Co(2) O(6) La(1) O(2) -108.7(6) . yes
Co(2) O(6) La(1) O(3) -0.7(3) . yes
Co(2) O(6) La(1) O(7) 153.6(3) . yes
Co(2) O(6) La(1) O(17) -140.5(3) . yes
Co(2) O(6) La(1) O(18) -78.4(4) . yes
Co(2) O(6) La(1) O(19) 55.4(5) . yes
Co(2) O(6) La(1) O(20) 80.8(4) . yes
Co(2) O(6) La(1) N(1) -27.5(5) . yes
Co(2) O(6) La(1) N(2) 153.4(4) . yes
Co(2) O(6) C(17) C(16) 30(1) . yes
Co(2) O(6) C(17) C(18) -149.5(8) . yes
Co(2) N(11) C(59) Cr(2) 77(10) . yes
Co(3) O(11) La(2) O(10) -153.8(3) . yes
Co(3) O(11) La(2) O(14) 0.1(3) . yes
Co(3) O(11) La(2) O(15) 110.3(6) . yes
Co(3) O(11) La(2) O(21) 140.3(4) . yes
Co(3) O(11) La(2) O(22) 77.8(4) . yes
Co(3) O(11) La(2) O(23) -56.8(5) . yes
Co(3) O(11) La(2) O(24) -81.1(4) . yes
Co(3) O(11) La(2) N(3) -153.5(4) . yes
Co(3) O(11) La(2) N(4) 26.3(5) . yes
Co(3) O(11) C(36) C(35) 150.8(8) . yes
Co(3) O(11) C(36) C(37) -30(1) . yes
Co(3) O(12) C(38) C(37) 12(1) . yes
Co(3) O(12) C(38) C(39) -168.1(9) . yes
Co(3) O(13) C(41) C(40) -168.3(8) . yes
Co(3) O(13) C(41) C(42) 13(1) . yes
Co(3) O(14) La(2) O(10) 109.6(6) . yes
Co(3) O(14) La(2) O(11) -0.1(3) . yes
Co(3) O(14) La(2) O(15) -153.4(3) . yes
Co(3) O(14) La(2) O(21) -57.2(5) . yes
Co(3) O(14) La(2) O(22) -81.2(4) . yes
Co(3) O(14) La(2) O(23) 140.5(4) . yes
Co(3) O(14) La(2) O(24) 77.6(3) . yes
Co(3) O(14) La(2) N(3) 26.4(5) . yes
Co(3) O(14) La(2) N(4) -154.4(4) . yes
Co(3) O(14) C(43) C(42) -30(1) . yes
Co(3) O(14) C(43) C(44) 149.8(9) . yes
Co(4) O(9) C(28) C(27) -167.4(10) . yes
Co(4) O(9) C(28) C(29) 12(1) . yes
Co(4) O(10) La(2) O(11) -153.5(3) . yes
Co(4) O(10) La(2) O(14) 109.4(6) . yes
Co(4) O(10) La(2) O(15) -0.4(3) . yes
Co(4) O(10) La(2) O(21) -81.1(4) . yes
Co(4) O(10) La(2) O(22) -57.0(5) . yes
Co(4) O(10) La(2) O(23) 77.3(4) . yes
Co(4) O(10) La(2) O(24) 140.3(3) . yes
Co(4) O(10) La(2) N(3) -153.9(4) . yes
Co(4) O(10) La(2) N(4) 26.4(5) . yes
Co(4) O(10) C(30) C(29) -27(1) . yes
Co(4) O(10) C(30) C(31) 150.1(8) . yes
Co(4) O(15) La(2) O(10) 0.4(3) . yes
Co(4) O(15) La(2) O(11) 109.4(6) . yes
Co(4) O(15) La(2) O(14) -153.5(3) . yes
Co(4) O(15) La(2) O(21) 78.2(4) . yes
Co(4) O(15) La(2) O(22) 140.7(4) . yes
Co(4) O(15) La(2) O(23) -80.7(4) . yes
Co(4) O(15) La(2) O(24) -56.2(5) . yes
Co(4) O(15) La(2) N(3) 26.7(5) . yes
Co(4) O(15) La(2) N(4) -152.6(5) . yes
Co(4) O(15) C(49) C(48) 152.1(7) . yes
Co(4) O(15) C(49) C(50) -33(1) . yes
Co(4) O(16) C(51) C(50) 12(1) . yes
Co(4) O(16) C(51) C(52) -167.3(9) . yes
Co(4) N(12) C(60) Cr(2) -77(14) . yes
O(1) Co(1) O(2) C(4) -33.5(8) . yes
O(1) Co(1) O(7) C(23) 115(1) . yes
O(1) Co(1) O(8) C(25) -145.8(10) . yes
O(1) Co(1) N(5) C(53) 132(3) . yes
O(1) C(2) C(3) C(4) -2(2) . yes
O(2) La(1) O(3) C(10) -0.8(9) . yes
O(2) La(1) O(6) C(17) 98.8(9) . yes
O(2) La(1) O(7) C(23) -153.1(10) . yes
O(2) La(1) N(1) C(5) -2.3(8) . yes
O(2) La(1) N(1) C(9) 179(1) . yes
O(2) La(1) N(2) C(18) -154.0(8) . yes
O(2) La(1) N(2) C(22) 26.5(10) . yes
O(2) Co(1) O(1) C(2) 25(1) . yes
O(2) Co(1) O(7) C(23) 155.4(8) . yes
O(2) Co(1) O(8) C(25) 65(1) . yes
O(2) Co(1) N(5) C(53) -139(3) . yes
O(2) C(4) C(3) C(2) -8(2) . yes
O(2) C(4) C(5) N(1) -2(1) . yes
O(2) C(4) C(5) C(6) 177(1) . yes
O(3) La(1) O(2) C(4) 1.3(9) . yes
O(3) La(1) O(6) C(17) -153.2(9) . yes
O(3) La(1) O(7) C(23) 97(1) . yes
O(3) La(1) N(1) C(5) 177.7(10) . yes
O(3) La(1) N(1) C(9) -0.1(9) . yes
O(3) La(1) N(2) C(18) 24.8(9) . yes
O(3) La(1) N(2) C(22) -154.6(8) . yes
O(3) Co(2) O(4) C(12) 24.7(9) . yes
O(3) Co(2) O(5) C(15) 63(1) . yes
O(3) Co(2) O(6) C(17) 154.7(8) . yes
O(3) Co(2) N(11) C(59) -65(3) . yes
O(3) C(10) C(9) N(1) -1(1) . yes
O(3) C(10) C(9) C(8) 179(1) . yes
O(3) C(10) C(11) C(12) -2(1) . yes
O(4) Co(2) O(3) C(10) -31.7(8) . yes
O(4) Co(2) O(5) C(15) -147.1(10) . yes
O(4) Co(2) O(6) C(17) 121(1) . yes
O(4) Co(2) N(11) C(59) 23(3) . yes
O(4) C(12) C(11) C(10) -8(1) . yes
O(5) Co(2) O(3) C(10) 118(1) . yes
O(5) Co(2) O(4) C(12) -147.7(9) . yes
O(5) Co(2) O(6) C(17) -34.3(8) . yes
O(5) Co(2) N(11) C(59) 127(3) . yes
O(5) C(15) C(16) C(17) -4(2) . yes
O(6) La(1) O(2) C(4) 96.0(10) . yes
O(6) La(1) O(3) C(10) -153.8(9) . yes
O(6) La(1) O(7) C(23) 0.0(10) . yes
O(6) La(1) N(1) C(5) -154.8(8) . yes
O(6) La(1) N(1) C(9) 27(1) . yes
O(6) La(1) N(2) C(18) -1.7(8) . yes
O(6) La(1) N(2) C(22) 178.8(10) . yes
O(6) Co(2) O(3) C(10) 155.7(8) . yes
O(6) Co(2) O(4) C(12) 57(1) . yes
O(6) Co(2) O(5) C(15) 27(1) . yes
O(6) Co(2) N(11) C(59) -144(3) . yes
O(6) C(17) C(16) C(15) -5(1) . yes
O(6) C(17) C(18) N(2) -1(1) . yes
O(6) C(17) C(18) C(19) 179(1) . yes
O(7) La(1) O(2) C(4) -152.9(9) . yes
O(7) La(1) O(3) C(10) 95(1) . yes
O(7) La(1) O(6) C(17) 1.0(9) . yes
O(7) La(1) N(1) C(5) 24.3(10) . yes
O(7) La(1) N(1) C(9) -153.6(9) . yes
O(7) La(1) N(2) C(18) 178.4(9) . yes
O(7) La(1) N(2) C(22) -1.1(8) . yes
O(7) Co(1) O(1) C(2) 65(1) . yes
O(7) Co(1) O(2) C(4) 155.5(8) . yes
O(7) Co(1) O(8) C(25) 26(1) . yes
O(7) Co(1) N(5) C(53) -59(3) . yes
O(7) C(23) C(22) N(2) -1(1) . yes
O(7) C(23) C(22) C(21) -179(1) . yes
O(7) C(23) C(24) C(25) -8(2) . yes
O(8) Co(1) O(1) C(2) -147(1) . yes
O(8) Co(1) O(2) C(4) 116(1) . yes
O(8) Co(1) O(7) C(23) -32.8(8) . yes
O(8) Co(1) N(5) C(53) 29(3) . yes
O(8) C(25) C(24) C(23) 0(2) . yes
O(9) Co(4) O(10) C(30) 32.1(8) . yes
O(9) Co(4) O(15) C(49) -119(1) . yes
O(9) Co(4) O(16) C(51) 148.7(9) . yes
O(9) Co(4) N(12) C(60) -130(3) . yes
O(9) C(28) C(29) C(30) 5(2) . yes
O(10) La(2) O(11) C(36) -0.9(10) . yes
O(10) La(2) O(14) C(43) -97(1) . yes
O(10) La(2) O(15) C(49) 151.6(9) . yes
O(10) La(2) N(3) C(31) 0.7(9) . yes
O(10) La(2) N(3) C(35) 179.9(9) . yes
O(10) La(2) N(4) C(44) 155.8(8) . yes
O(10) La(2) N(4) C(48) -29.1(10) . yes
O(10) Co(4) O(9) C(28) -25(1) . yes
O(10) Co(4) O(15) C(49) -154.8(8) . yes
O(10) Co(4) O(16) C(51) -60(1) . yes
O(10) Co(4) N(12) C(60) 141(3) . yes
O(10) C(30) C(29) C(28) 4(2) . yes
O(10) C(30) C(31) N(3) 2(1) . yes
O(10) C(30) C(31) C(32) -177(1) . yes
O(11) La(2) O(10) C(30) 1.0(9) . yes
O(11) La(2) O(14) C(43) 153.3(9) . yes
O(11) La(2) O(15) C(49) -99(1) . yes
O(11) La(2) N(3) C(31) -179(1) . yes
O(11) La(2) N(3) C(35) 0.2(8) . yes
O(11) La(2) N(4) C(44) -24.3(10) . yes
O(11) La(2) N(4) C(48) 150.8(8) . yes
O(11) Co(3) O(12) C(38) -25.9(10) . yes
O(11) Co(3) O(13) C(41) -66(1) . yes
O(11) Co(3) O(14) C(43) -155.4(9) . yes
O(11) C(36) C(35) N(3) 0(1) . yes
O(11) C(36) C(35) C(34) -176(1) . yes
O(11) C(36) C(37) C(38) 6(1) . yes
O(12) Co(3) O(11) C(36) 33.6(8) . yes
O(12) Co(3) O(13) C(41) 146.4(9) . yes
O(12) Co(3) O(14) C(43) -111(1) . yes
O(12) C(38) C(37) C(36) 4(2) . yes
O(13) Co(3) O(11) C(36) -114(1) . yes
O(13) Co(3) O(12) C(38) 146.8(9) . yes
O(13) Co(3) O(14) C(43) 33.5(8) . yes
O(13) C(41) C(42) C(43) 2(1) . yes
O(14) La(2) O(10) C(30) -96(1) . yes
O(14) La(2) O(11) C(36) 153.1(9) . yes
O(14) La(2) O(15) C(49) -2.3(9) . yes
O(14) La(2) N(3) C(31) 153.6(9) . yes
O(14) La(2) N(3) C(35) -27.1(9) . yes
O(14) La(2) N(4) C(44) 2.6(8) . yes
O(14) La(2) N(4) C(48) 177.7(10) . yes
O(14) Co(3) O(11) C(36) -155.7(8) . yes
O(14) Co(3) O(12) C(38) -69(1) . yes
O(14) Co(3) O(13) C(41) -25.7(9) . yes
O(14) C(43) C(42) C(41) 8(1) . yes
O(14) C(43) C(44) N(4) 3(1) . yes
O(14) C(43) C(44) C(45) -179(1) . yes
O(15) La(2) O(10) C(30) 154.1(9) . yes
O(15) La(2) O(11) C(36) -96(1) . yes
O(15) La(2) O(14) C(43) 0.0(10) . yes
O(15) La(2) N(3) C(31) -26(1) . yes
O(15) La(2) N(3) C(35) 152.7(8) . yes
O(15) La(2) N(4) C(44) -176.5(10) . yes
O(15) La(2) N(4) C(48) -1.4(8) . yes
O(15) Co(4) O(9) C(28) -61(1) . yes
O(15) Co(4) O(10) C(30) -155.9(8) . yes
O(15) Co(4) O(16) C(51) -24.9(10) . yes
O(15) Co(4) N(12) C(60) 62(3) . yes
O(15) C(49) C(48) N(4) -4(1) . yes
O(15) C(49) C(48) C(47) 179(1) . yes
O(15) C(49) C(50) C(51) 11(2) . yes
O(16) Co(4) O(9) C(28) 147.3(10) . yes
O(16) Co(4) O(10) C(30) -119(1) . yes
O(16) Co(4) O(15) C(49) 33.4(8) . yes
O(16) Co(4) N(12) C(60) -26(3) . yes
O(16) C(51) C(50) C(49) 1(2) . yes
O(17) La(1) O(2) C(4) 129.0(9) . yes
O(17) La(1) O(3) C(10) -96.7(9) . yes
O(17) La(1) O(6) C(17) 67.0(8) . yes
O(17) La(1) O(7) C(23) -72.3(9) . yes
O(17) La(1) N(1) C(5) -57.8(9) . yes
O(17) La(1) N(1) C(9) 124.4(10) . yes
O(17) La(1) N(2) C(18) -99.4(9) . yes
O(17) La(1) N(2) C(22) 81.2(9) . yes
O(18) La(1) O(2) C(4) 66.8(9) . yes
O(18) La(1) O(3) C(10) -72.9(9) . yes
O(18) La(1) O(6) C(17) 129.1(8) . yes
O(18) La(1) O(7) C(23) -96.6(9) . yes
O(18) La(1) N(1) C(5) -100.0(9) . yes
O(18) La(1) N(1) C(9) 82(1) . yes
O(18) La(1) N(2) C(18) -57.0(9) . yes
O(18) La(1) N(2) C(22) 123.6(9) . yes
O(19) La(1) O(2) C(4) -71.5(9) . yes
O(19) La(1) O(3) C(10) 65.3(9) . yes
O(19) La(1) O(6) C(17) -97.1(9) . yes
O(19) La(1) O(7) C(23) 129.2(9) . yes
O(19) La(1) N(1) C(5) 80.1(9) . yes
O(19) La(1) N(1) C(9) -97(1) . yes
O(19) La(1) N(2) C(18) 123.0(8) . yes
O(19) La(1) N(2) C(22) -56.4(9) . yes
O(20) La(1) O(2) C(4) -96.0(9) . yes
O(20) La(1) O(3) C(10) 128.3(9) . yes
O(20) La(1) O(6) C(17) -71.7(8) . yes
O(20) La(1) O(7) C(23) 66.3(9) . yes
O(20) La(1) N(1) C(5) 122.6(9) . yes
O(20) La(1) N(1) C(9) -55(1) . yes
O(20) La(1) N(2) C(18) 80.7(9) . yes
O(20) La(1) N(2) C(22) -98.7(9) . yes
O(21) La(2) O(10) C(30) 73.4(9) . yes
O(21) La(2) O(11) C(36) -66.7(9) . yes
O(21) La(2) O(14) C(43) 96.2(9) . yes
O(21) La(2) O(15) C(49) -130.5(9) . yes
O(21) La(2) N(3) C(31) -81.7(10) . yes
O(21) La(2) N(3) C(35) 97.6(9) . yes
O(21) La(2) N(4) C(44) -122.2(9) . yes
O(21) La(2) N(4) C(48) 52.9(9) . yes
O(22) La(2) O(10) C(30) 97.5(9) . yes
O(22) La(2) O(11) C(36) -129.2(9) . yes
O(22) La(2) O(14) C(43) 72.2(9) . yes
O(22) La(2) O(15) C(49) -68.0(9) . yes
O(22) La(2) N(3) C(31) -123.8(9) . yes
O(22) La(2) N(3) C(35) 55.4(9) . yes
O(22) La(2) N(4) C(44) -79.3(9) . yes
O(22) La(2) N(4) C(48) 95.8(9) . yes
O(23) La(2) O(10) C(30) -128.2(9) . yes
O(23) La(2) O(11) C(36) 96.1(9) . yes
O(23) La(2) O(14) C(43) -66.1(9) . yes
O(23) La(2) O(15) C(49) 70.5(9) . yes
O(23) La(2) N(3) C(31) 55(1) . yes
O(23) La(2) N(3) C(35) -125.2(8) . yes
O(23) La(2) N(4) C(44) 100.7(9) . yes
O(23) La(2) N(4) C(48) -84.1(9) . yes
O(24) La(2) O(10) C(30) -65.2(9) . yes
O(24) La(2) O(11) C(36) 71.8(9) . yes
O(24) La(2) O(14) C(43) -129.0(9) . yes
O(24) La(2) O(15) C(49) 95.0(9) . yes
O(24) La(2) N(3) C(31) 98.5(10) . yes
O(24) La(2) N(3) C(35) -82.2(9) . yes
O(24) La(2) N(4) C(44) 58.5(9) . yes
O(24) La(2) N(4) C(48) -126.4(9) . yes
N(1) La(1) O(2) C(4) 1.2(8) . yes
N(1) La(1) O(3) C(10) -0.8(8) . yes
N(1) La(1) O(6) C(17) -180.0 . yes
N(1) La(1) O(7) C(23) -178.9(9) . yes
N(1) La(1) N(2) C(18) -58(22) . yes
N(1) La(1) N(2) C(22) 122(22) . yes
N(1) C(5) C(4) C(3) 177(1) . yes
N(1) C(5) C(6) C(7) -4(2) . yes
N(1) C(9) C(8) C(7) -2(2) . yes
N(1) C(9) C(10) C(11) -178(1) . yes
N(2) La(1) O(2) C(4) -179.9(8) . yes
N(2) La(1) O(3) C(10) -179.7(8) . yes
N(2) La(1) O(6) C(17) 0.9(8) . yes
N(2) La(1) O(7) C(23) 0.2(9) . yes
N(2) La(1) N(1) C(5) -98(22) . yes
N(2) La(1) N(1) C(9) 83(22) . yes
N(2) C(18) C(17) C(16) 178(1) . yes
N(2) C(18) C(19) C(20) 0(2) . yes
N(2) C(22) C(21) C(20) 0(2) . yes
N(2) C(22) C(23) C(24) 177(1) . yes
N(3) La(2) O(10) C(30) 0.7(8) . yes
N(3) La(2) O(11) C(36) -0.6(8) . yes
N(3) La(2) O(14) C(43) 179.8(8) . yes
N(3) La(2) O(15) C(49) 177.9(8) . yes
N(3) La(2) N(4) C(44) 143(19) . yes
N(3) La(2) N(4) C(48) -41(20) . yes
N(3) C(31) C(30) C(29) 179(1) . yes
N(3) C(31) C(32) C(33) 3(2) . yes
N(3) C(35) C(34) C(33) 6(2) . yes
N(3) C(35) C(36) C(37) -179(1) . yes
N(4) La(2) O(10) C(30) -179.1(8) . yes
N(4) La(2) O(11) C(36) 179.2(8) . yes
N(4) La(2) O(14) C(43) -1.0(9) . yes
N(4) La(2) O(15) C(49) -1.3(8) . yes
N(4) La(2) N(3) C(31) 13(20) . yes
N(4) La(2) N(3) C(35) -167(19) . yes
N(4) C(44) C(43) C(42) -176(1) . yes
N(4) C(44) C(45) C(46) 0(2) . yes
N(4) C(48) C(47) C(46) 3(2) . yes
N(4) C(48) C(49) C(50) -179(1) . yes
N(5) Co(1) O(1) C(2) 127(1) . yes
N(5) Co(1) O(2) C(4) -120.1(8) . yes
N(5) Co(1) O(7) C(23) 53.5(8) . yes
N(5) Co(1) O(8) C(25) -59(1) . yes
N(5) C(53) Cr(1) C(54) -32(12) . yes
N(5) C(53) Cr(1) C(55) 68(13) . yes
N(5) C(53) Cr(1) C(56) 157(12) . yes
N(5) C(53) Cr(1) C(57) -117(12) . yes
N(5) C(53) Cr(1) C(58) 62(12) . yes
N(6) C(54) Cr(1) C(53) -131(13) . yes
N(6) C(54) Cr(1) C(55) 57(13) . yes
N(6) C(54) Cr(1) C(56) -36(15) . yes
N(6) C(54) Cr(1) C(57) -36(13) . yes
N(6) C(54) Cr(1) C(58) 142(13) . yes
N(7) C(55) Cr(1) C(53) 17(13) . yes
N(7) C(55) Cr(1) C(54) 118(12) . yes
N(7) C(55) Cr(1) C(56) -71(12) . yes
N(7) C(55) Cr(1) C(57) -155(11) . yes
N(7) C(55) Cr(1) C(58) 23(11) . yes
N(8) C(56) Cr(1) C(53) 67(16) . yes
N(8) C(56) Cr(1) C(54) -28(17) . yes
N(8) C(56) Cr(1) C(55) -121(16) . yes
N(8) C(56) Cr(1) C(57) -27(16) . yes
N(8) C(56) Cr(1) C(58) 152(16) . yes
N(9) C(57) Cr(1) C(53) -70(89) . yes
N(9) C(57) Cr(1) C(54) -161(89) . yes
N(9) C(57) Cr(1) C(55) 108(89) . yes
N(9) C(57) Cr(1) C(56) 18(89) . yes
N(9) C(57) Cr(1) C(58) 52.0 . yes
N(10) C(58) Cr(1) C(53) -52(92) . yes
N(10) C(58) Cr(1) C(54) 38(92) . yes
N(10) C(58) Cr(1) C(55) 128(92) . yes
N(10) C(58) Cr(1) C(56) -141(92) . yes
N(10) C(58) Cr(1) C(57) -174(72) . yes
N(11) Co(2) O(3) C(10) 54.0(8) . yes
N(11) Co(2) O(4) C(12) -61.9(10) . yes
N(11) Co(2) O(5) C(15) 128(1) . yes
N(11) Co(2) O(6) C(17) -120.8(8) . yes
N(11) C(59) Cr(2) C(60) 118(9) . yes
N(11) C(59) Cr(2) C(61) 31(11) . yes
N(11) C(59) Cr(2) C(62) -69(9) . yes
N(11) C(59) Cr(2) C(63) 24(8) . yes
N(11) C(59) Cr(2) C(64) -155(8) . yes
N(12) Co(4) O(9) C(28) -127(1) . yes
N(12) Co(4) O(10) C(30) 119.7(8) . yes
N(12) Co(4) O(15) C(49) -52.6(8) . yes
N(12) Co(4) O(16) C(51) 61.8(10) . yes
N(12) C(60) Cr(2) C(59) 71(13) . yes
N(12) C(60) Cr(2) C(61) -115(13) . yes
N(12) C(60) Cr(2) C(62) -25(15) . yes
N(12) C(60) Cr(2) C(63) 158(13) . yes
N(12) C(60) Cr(2) C(64) -22(13) . yes
N(13) C(61) Cr(2) C(59) 2(10) . yes
N(13) C(61) Cr(2) C(60) -84(6) . yes
N(13) C(61) Cr(2) C(62) 103(6) . yes
N(13) C(61) Cr(2) C(63) 9(6) . yes
N(13) C(61) Cr(2) C(64) -170(6) . yes
N(14) C(62) Cr(2) C(59) -100(10) . yes
N(14) C(62) Cr(2) C(60) -3(13) . yes
N(14) C(62) Cr(2) C(61) 85(10) . yes
N(14) C(62) Cr(2) C(63) 172(10) . yes
N(14) C(62) Cr(2) C(64) -6(10) . yes
N(15) C(63) Cr(2) C(59) -45(57) . yes
N(15) C(63) Cr(2) C(60) -135(57) . yes
N(15) C(63) Cr(2) C(61) 134(57) . yes
N(15) C(63) Cr(2) C(62) 45(57) . yes
N(15) C(63) Cr(2) C(64) 157(49) . yes
N(16) C(64) Cr(2) C(59) -98.5 . yes
N(16) C(64) Cr(2) C(60) -9.3 . yes
N(16) C(64) Cr(2) C(61) 80.7 . yes
N(16) C(64) Cr(2) C(62) 170.3 . yes
N(16) C(64) Cr(2) C(63) 58.3 . yes
C(1) C(2) C(3) C(4) 176(1) . yes
C(2) C(3) C(4) C(5) 172(1) . yes
C(3) C(4) C(5) C(6) -3(1) . yes
C(4) C(5) N(1) C(9) -178(1) . yes
C(4) C(5) C(6) C(7) 175(1) . yes
C(5) N(1) C(9) C(8) 2(2) . yes
C(5) N(1) C(9) C(10) -177(1) . yes
C(5) C(6) C(7) C(8) 4(3) . yes
C(6) C(5) N(1) C(9) 1(1) . yes
C(6) C(7) C(8) C(9) 0(3) . yes
C(7) C(8) C(9) C(10) 176(1) . yes
C(8) C(9) C(10) C(11) 1(2) . yes
C(9) C(10) C(11) C(12) 175(1) . yes
C(10) C(11) C(12) C(13) 172(1) . yes
C(14) C(15) C(16) C(17) 174(1) . yes
C(15) C(16) C(17) C(18) 174(1) . yes
C(16) C(17) C(18) C(19) 0(1) . yes
C(17) C(18) N(2) C(22) -178(1) . yes
C(17) C(18) C(19) C(20) 178(1) . yes
C(18) N(2) C(22) C(21) 0(1) . yes
C(18) N(2) C(22) C(23) -177(1) . yes
C(18) C(19) C(20) C(21) 0(3) . yes
C(19) C(18) N(2) C(22) 0(1) . yes
C(19) C(20) C(21) C(22) 1(3) . yes
C(20) C(21) C(22) C(23) 176(1) . yes
C(21) C(22) C(23) C(24) 0(2) . yes
C(22) C(23) C(24) C(25) 171(1) . yes
C(23) C(24) C(25) C(26) 175(1) . yes
C(27) C(28) C(29) C(30) -174(1) . yes
C(28) C(29) C(30) C(31) -173(1) . yes
C(29) C(30) C(31) C(32) 0(2) . yes
C(30) C(31) N(3) C(35) 179(1) . yes
C(30) C(31) C(32) C(33) -176(1) . yes
C(31) N(3) C(35) C(34) -4(1) . yes
C(31) N(3) C(35) C(36) 179(1) . yes
C(31) C(32) C(33) C(34) 0(3) . yes
C(32) C(31) N(3) C(35) 0(2) . yes
C(32) C(33) C(34) C(35) -4(3) . yes
C(33) C(34) C(35) C(36) -177(1) . yes
C(34) C(35) C(36) C(37) 3(2) . yes
C(35) C(36) C(37) C(38) -174(1) . yes
C(36) C(37) C(38) C(39) -174(1) . yes
C(40) C(41) C(42) C(43) -175(1) . yes
C(41) C(42) C(43) C(44) -172(1) . yes
C(42) C(43) C(44) C(45) 1(2) . yes
C(43) C(44) N(4) C(48) -178(1) . yes
C(43) C(44) C(45) C(46) -177(1) . yes
C(44) N(4) C(48) C(47) -4(1) . yes
C(44) N(4) C(48) C(49) 178(1) . yes
C(44) C(45) C(46) C(47) -1(3) . yes
C(45) C(44) N(4) C(48) 3(1) . yes
C(45) C(46) C(47) C(48) 0(3) . yes
C(46) C(47) C(48) C(49) 179(2) . yes
C(47) C(48) C(49) C(50) 4(2) . yes
C(48) C(49) C(50) C(51) -174(1) . yes
C(49) C(50) C(51) C(52) -178(1) . yes
C(49) C(50) C(51) C(52) -178(1) . yes
